data_7107122
loop_
_publ_author_name
'Xiao-Feng Wang'
'Yu Wang'
'Yue-Biao Zhang'
'Wei Xue'
'Jie-Peng Zhang'
'Xiao-Ming Chen'

_publ_section_title
;
 Layer-by-layer evolution and a hysteretic single-crystal to
 single-crystal transformation cycle of a flexible pillared-layer open
 framework
;
_journal_name_full Chem.Commun.
_journal_page_first 133
_journal_paper_doi 10.1039/c1cc15891k
_journal_volume 48
_journal_year 2012
_chemical_formula_sum 'C34 H48 Cd2 N8 O18'
_chemical_formula_weight 1081.60
_chemical_name_systematic
;
?
;
_space_group_IT_number 14
_symmetry_cell_setting monoclinic
_symmetry_space_group_name_Hall '-P 2ybc'
_symmetry_space_group_name_H-M 'P 1 21/c 1'
_atom_sites_solution_hydrogens geom
_atom_sites_solution_primary direct
_atom_sites_solution_secondary difmap
_audit_creation_method SHELXL-97
_cell_angle_alpha 90.00
_cell_angle_beta 116.696(2)
_cell_angle_gamma 90.00
_cell_formula_units_Z 2
_cell_length_a 11.4413(2)
_cell_length_b 14.2690(2)
_cell_length_c 14.9766(4)
_cell_measurement_temperature 150(2)
_cell_volume 2184.39(9)
_computing_cell_refinement
;
CrysAlis RED, Oxford Diffraction Ltd.,
Version 1.171.31.7 (release 18-10-2006 CrysAlis171 .NET)
(compiled Oct 18 2006,16:28:17)
;
_computing_data_collection
;
CrysAlis CCD, Oxford Diffraction Ltd.,
Version 1.171.31.7 (release 18-10-2006 CrysAlis171 .NET)
(compiled Oct 18 2006,16:28:17)
;
_computing_data_reduction
;
CrysAlis RED, Oxford Diffraction Ltd.,
Version 1.171.31.7 (release 18-10-2006 CrysAlis171 .NET)
(compiled Oct 18 2006,16:28:17)
;
_computing_structure_refinement 'SHELXL-97 (Sheldrick, 1997)'
_computing_structure_solution 'SHELXS-97 (Sheldrick, 1990)'
_diffrn_ambient_temperature 150(2)
_diffrn_detector_area_resol_mean 16.0855
_diffrn_measured_fraction_theta_full 0.999
_diffrn_measured_fraction_theta_max 0.999
_diffrn_measurement_device_type 'Oxford Germioni S Ultra'
_diffrn_measurement_method '\w and \p scan'
_diffrn_radiation_monochromator graphite
_diffrn_radiation_source 'Enhance (Mo) X-ray Source'
_diffrn_radiation_type MoK\a
_diffrn_radiation_wavelength 0.71073
_diffrn_reflns_av_R_equivalents 0.0340
_diffrn_reflns_av_sigmaI/netI 0.0319
_diffrn_reflns_limit_h_max 13
_diffrn_reflns_limit_h_min -14
_diffrn_reflns_limit_k_max 17
_diffrn_reflns_limit_k_min -17
_diffrn_reflns_limit_l_max 18
_diffrn_reflns_limit_l_min -18
_diffrn_reflns_number 24650
_diffrn_reflns_theta_full 26.00
_diffrn_reflns_theta_max 26.00
_diffrn_reflns_theta_min 2.79
_exptl_absorpt_coefficient_mu 1.055
_exptl_absorpt_correction_T_max 0.7776
_exptl_absorpt_correction_T_min 0.6591
_exptl_absorpt_correction_type multi-scan
_exptl_absorpt_process_details
;
CrysAlis RED, Oxford Diffraction Ltd.,
Version 1.171.31.7 (release 18-10-2006 CrysAlis171 .NET)
(compiled Oct 18 2006,16:28:17)
Empirical absorption correction using spherical harmonics,
implemented in SCALE3 ABSPACK scaling algorithm.
;
_exptl_crystal_colour colorless
_exptl_crystal_density_diffrn 1.644
_exptl_crystal_density_method 'not measured'
_exptl_crystal_description block
_exptl_crystal_F_000 1096
_exptl_crystal_size_max 0.43
_exptl_crystal_size_mid 0.34
_exptl_crystal_size_min 0.25
_refine_diff_density_max 1.333
_refine_diff_density_min -1.042
_refine_diff_density_rms 0.112
_refine_ls_extinction_method none
_refine_ls_goodness_of_fit_ref 1.083
_refine_ls_hydrogen_treatment constr
_refine_ls_matrix_type full
_refine_ls_number_parameters 265
_refine_ls_number_reflns 4295
_refine_ls_number_restraints 38
_refine_ls_restrained_S_all 1.095
_refine_ls_R_factor_all 0.0515
_refine_ls_R_factor_gt 0.0396
_refine_ls_shift/su_max 0.001
_refine_ls_shift/su_mean 0.000
_refine_ls_structure_factor_coef Fsqd
_refine_ls_weighting_details 'calc w=1/[\s^2^(Fo^2^)+(0.0836P)^2^+0.0000P] where P=(Fo^2^+2Fc^2^)/3'
_refine_ls_weighting_scheme calc
_refine_ls_wR_factor_gt 0.1174
_refine_ls_wR_factor_ref 0.1255
_reflns_number_gt 3186
_reflns_number_total 4295
_reflns_threshold_expression >2sigma(I)
_cod_data_source_file c1cc15891k.txt
_cod_data_source_block 1
_cod_original_cell_volume 2184.39(8)
_cod_original_sg_symbol_H-M P2(1)/c
_cod_database_code 7107122

loop_
_symmetry_equiv_pos_as_xyz
'x, y, z'
'-x, y+1/2, -z+1/2'
'-x, -y, -z'
'x, -y-1/2, z-1/2'

loop_
_atom_site_label
_atom_site_type_symbol
_atom_site_fract_x
_atom_site_fract_y
_atom_site_fract_z
_atom_site_U_iso_or_equiv
_atom_site_adp_type
_atom_site_occupancy
_atom_site_symmetry_multiplicity
_atom_site_calc_flag
_atom_site_refinement_flags
_atom_site_disorder_assembly
_atom_site_disorder_group
Cd1 Cd -0.86814(3) 0.100379(19) -0.44048(2) 0.02149(14) Uani 1 1 d . . .
O1 O -0.7241(3) 0.2351(2) -0.3833(2) 0.0353(8) Uani 1 1 d . . .
O2 O -0.6405(3) 0.09501(19) -0.3357(3) 0.0349(8) Uani 1 1 d . . .
O3 O -0.1180(3) 0.4418(2) -0.0751(2) 0.0418(9) Uani 1 1 d . . .
O4 O -0.0423(3) 0.3022(2) -0.0152(2) 0.0358(7) Uani 1 1 d . . .
O5 O -0.4860(4) 0.0560(3) -0.1335(3) 0.0592(11) Uani 1 1 d . . .
O6 O -0.3443(4) 0.0220(3) -0.1878(3) 0.0666(12) Uani 1 1 d . . .
O7 O -0.9010(3) 0.1113(2) -0.3007(2) 0.0384(8) Uani 1 1 d . . .
O8 O -0.8337(4) 0.0902(2) -0.5763(3) 0.0466(9) Uani 1 1 d . . .
N1 N -0.4131(4) 0.0776(3) -0.1704(3) 0.0454(11) Uani 1 1 d . . .
N2 N -0.8235(6) 0.1017(3) -0.1329(3) 0.0527(13) Uani 1 1 d . . .
N3 N -0.8700(5) 0.1099(3) -0.7355(3) 0.0501(12) Uani 1 1 d . . .
C1 C -0.5038(4) 0.2266(3) -0.2620(3) 0.0236(9) Uani 1 1 d . . .
C2 C -0.4001(4) 0.1767(3) -0.1896(3) 0.0275(9) Uani 1 1 d . . .
C3 C -0.2806(4) 0.2165(3) -0.1279(3) 0.0271(9) Uani 1 1 d . . .
H3A H -0.2117 0.1793 -0.0808 0.033 Uiso 1 1 calc R . .
C4 C -0.2631(4) 0.3122(3) -0.1361(3) 0.0219(8) Uani 1 1 d . . .
C5 C -0.3649(4) 0.3644(3) -0.2052(3) 0.0266(9) Uani 1 1 d . . .
H5A H -0.3543 0.4298 -0.2105 0.032 Uiso 1 1 calc R . .
C6 C -0.4831(4) 0.3217(3) -0.2674(3) 0.0250(9) Uani 1 1 d . . .
H6A H -0.5517 0.3589 -0.3149 0.030 Uiso 1 1 calc R . .
C7 C -0.6320(4) 0.1832(3) -0.3319(3) 0.0245(9) Uani 1 1 d . . .
C8 C -0.1319(4) 0.3556(3) -0.0707(3) 0.0231(9) Uani 1 1 d . . .
C9 C -0.8214(5) 0.0834(3) -0.2177(4) 0.0383(12) Uani 1 1 d . . .
H9A H -0.7520 0.0452 -0.2151 0.046 Uiso 1 1 calc R . .
C10 C -0.9261(9) 0.1597(5) -0.1290(5) 0.102(3) Uani 1 1 d . . .
H10A H -0.9622 0.2013 -0.1872 0.152 Uiso 1 1 calc R . .
H10B H -0.8893 0.1973 -0.0677 0.152 Uiso 1 1 calc R . .
H10C H -0.9957 0.1194 -0.1294 0.152 Uiso 1 1 calc R . .
C11 C -0.7257(7) 0.0631(5) -0.0394(4) 0.084(2) Uani 1 1 d U . .
H11A H -0.6795 0.0117 -0.0533 0.126 Uiso 1 1 calc R . .
H11B H -0.7685 0.0394 -0.0001 0.126 Uiso 1 1 calc R . .
H11C H -0.6630 0.1122 -0.0016 0.126 Uiso 1 1 calc R . .
C12 C -0.9083(5) 0.0899(3) -0.6678(4) 0.0395(12) Uani 1 1 d . . .
H12A H -0.9977 0.0743 -0.6893 0.047 Uiso 1 1 calc R . .
C13 C -0.7365(7) 0.1413(6) -0.7031(6) 0.091(2) Uani 1 1 d U . .
H13A H -0.7157 0.1905 -0.6525 0.137 Uiso 1 1 calc R . .
H13B H -0.7270 0.1662 -0.7604 0.137 Uiso 1 1 calc R . .
H13C H -0.6765 0.0883 -0.6743 0.137 Uiso 1 1 calc R . .
C14 C -0.9508(8) 0.1110(5) -0.8394(5) 0.083(2) Uani 1 1 d U . .
H14A H -1.0427 0.1101 -0.8525 0.124 Uiso 1 1 calc R . .
H14B H -0.9323 0.0558 -0.8698 0.124 Uiso 1 1 calc R . .
H14C H -0.9335 0.1679 -0.8682 0.124 Uiso 1 1 calc R . .
N4 N -0.3361(7) 0.2927(6) 0.0784(5) 0.1236(15) Uiso 0.601(8) 1 d PD A 1
O9 O -0.2522(6) 0.1463(5) 0.1218(5) 0.1236(15) Uiso 0.601(8) 1 d PD A 1
C16 C -0.4651(11) 0.2563(10) 0.0118(9) 0.1236(15) Uiso 0.601(8) 1 d PD A 1
H16A H -0.4669 0.1885 0.0215 0.185 Uiso 0.601(8) 1 calc PR A 1
H16B H -0.4841 0.2692 -0.0577 0.185 Uiso 0.601(8) 1 calc PR A 1
H16C H -0.5310 0.2867 0.0268 0.185 Uiso 0.601(8) 1 calc PR A 1
C15 C -0.2339(12) 0.2332(10) 0.1310(8) 0.1236(15) Uiso 0.601(8) 1 d PD A 1
H15A H -0.1500 0.2575 0.1741 0.148 Uiso 0.601(8) 1 calc PR A 1
C17 C -0.3286(18) 0.3908(8) 0.0817(11) 0.1236(15) Uiso 0.601(8) 1 d PD A 1
H17A H -0.2396 0.4101 0.1281 0.185 Uiso 0.601(8) 1 calc PR A 1
H17B H -0.3904 0.4158 0.1045 0.185 Uiso 0.601(8) 1 calc PR A 1
H17C H -0.3506 0.4151 0.0148 0.185 Uiso 0.601(8) 1 calc PR A 1
N4' N -0.3361(7) 0.2927(6) 0.0784(5) 0.1236(15) Uiso 0.399(8) 1 d PD A 2
O9' O -0.2522(6) 0.1463(5) 0.1218(5) 0.1236(15) Uiso 0.399(8) 1 d PD A 2
C15' C -0.3487(17) 0.1966(10) 0.0718(10) 0.1236(15) Uiso 0.399(8) 1 d PD A 2
H15B H -0.4305 0.1688 0.0293 0.148 Uiso 0.399(8) 1 calc PR A 2
C16' C -0.2169(16) 0.3398(11) 0.1406(15) 0.1236(15) Uiso 0.399(8) 1 d PD A 2
H16D H -0.2308 0.4077 0.1332 0.185 Uiso 0.399(8) 1 calc PR A 2
H16E H -0.1491 0.3219 0.1209 0.185 Uiso 0.399(8) 1 calc PR A 2
H16F H -0.1891 0.3222 0.2105 0.185 Uiso 0.399(8) 1 calc PR A 2
C17' C -0.4473(17) 0.3492(14) 0.0208(12) 0.1236(15) Uiso 0.399(8) 1 d PD A 2
H17D H -0.4231 0.4156 0.0330 0.185 Uiso 0.399(8) 1 calc PR A 2
H17E H -0.5168 0.3358 0.0401 0.185 Uiso 0.399(8) 1 calc PR A 2
H17F H -0.4785 0.3352 -0.0503 0.185 Uiso 0.399(8) 1 calc PR A 2

loop_
_atom_site_aniso_label
_atom_site_aniso_U_11
_atom_site_aniso_U_22
_atom_site_aniso_U_33
_atom_site_aniso_U_23
_atom_site_aniso_U_13
_atom_site_aniso_U_12
Cd1 0.01389(19) 0.01888(19) 0.0239(2) 0.00082(12) 0.00153(13) -0.00065(11)
O1 0.0175(15) 0.0289(17) 0.0442(18) -0.0015(14) 0.0003(14) -0.0022(13)
O2 0.0228(17) 0.0206(17) 0.043(2) -0.0003(13) -0.0019(14) -0.0045(12)
O3 0.0256(18) 0.0241(18) 0.066(2) -0.0120(16) 0.0116(17) -0.0092(14)
O4 0.0176(15) 0.0321(17) 0.0401(18) 0.0040(14) -0.0027(13) -0.0027(13)
O5 0.051(2) 0.054(2) 0.059(2) 0.018(2) 0.012(2) -0.014(2)
O6 0.060(3) 0.032(2) 0.094(3) 0.002(2) 0.022(2) 0.0066(19)
O7 0.039(2) 0.046(2) 0.0297(18) 0.0016(14) 0.0148(16) 0.0037(15)
O8 0.035(2) 0.073(3) 0.0301(19) -0.0042(16) 0.0132(16) 0.0019(17)
N1 0.031(2) 0.038(3) 0.047(3) 0.007(2) 0.000(2) -0.006(2)
N2 0.081(4) 0.039(3) 0.030(2) 0.0024(19) 0.018(2) -0.004(2)
N3 0.055(3) 0.060(3) 0.043(3) 0.003(2) 0.029(2) -0.003(2)
C1 0.020(2) 0.024(2) 0.022(2) -0.0029(17) 0.0050(17) -0.0041(17)
C2 0.025(2) 0.021(2) 0.027(2) 0.0020(18) 0.0031(18) -0.0035(18)
C3 0.019(2) 0.022(2) 0.030(2) 0.0004(18) 0.0014(17) -0.0030(17)
C4 0.0187(19) 0.020(2) 0.024(2) -0.0041(16) 0.0074(16) -0.0022(16)
C5 0.024(2) 0.0147(19) 0.036(2) 0.0002(18) 0.0089(19) -0.0069(17)
C6 0.020(2) 0.023(2) 0.026(2) 0.0017(17) 0.0056(17) 0.0040(17)
C7 0.019(2) 0.028(3) 0.024(2) 0.0015(18) 0.0073(17) -0.0012(18)
C8 0.020(2) 0.021(2) 0.028(2) -0.0065(17) 0.0098(18) -0.0055(17)
C9 0.041(3) 0.039(3) 0.033(3) -0.003(2) 0.015(2) -0.006(2)
C10 0.187(9) 0.068(5) 0.076(5) 0.008(4) 0.083(6) 0.046(5)
C11 0.100(5) 0.095(5) 0.039(3) 0.008(3) 0.015(3) -0.022(4)
C12 0.035(3) 0.043(3) 0.042(3) 0.000(2) 0.018(2) -0.008(2)
C13 0.080(5) 0.122(6) 0.097(5) 0.005(4) 0.063(4) -0.018(4)
C14 0.097(5) 0.102(5) 0.054(4) -0.001(3) 0.039(4) -0.012(4)

loop_
_atom_type_symbol
_atom_type_description
_atom_type_scat_dispersion_real
_atom_type_scat_dispersion_imag
_atom_type_scat_source
C C 0.0033 0.0016 'International Tables Vol C Tables 4.2.6.8 and 6.1.1.4'
H H 0.0000 0.0000 'International Tables Vol C Tables 4.2.6.8 and 6.1.1.4'
Cd Cd -0.8075 1.2024 'International Tables Vol C Tables 4.2.6.8 and 6.1.1.4'
N N 0.0061 0.0033 'International Tables Vol C Tables 4.2.6.8 and 6.1.1.4'
O O 0.0106 0.0060 'International Tables Vol C Tables 4.2.6.8 and 6.1.1.4'

loop_
_geom_angle_atom_site_label_1
_geom_angle_atom_site_label_2
_geom_angle_atom_site_label_3
_geom_angle
_geom_angle_site_symmetry_1
_geom_angle_site_symmetry_3
O8 Cd1 O4 93.77(13) . 4_465
O8 Cd1 O3 94.39(13) . 2_444
O4 Cd1 O3 124.78(11) 4_465 2_444
O8 Cd1 O7 179.38(11) . .
O4 Cd1 O7 86.61(12) 4_465 .
O3 Cd1 O7 85.79(12) 2_444 .
O8 Cd1 O2 90.55(13) . .
O4 Cd1 O2 144.00(10) 4_465 .
O3 Cd1 O2 90.38(10) 2_444 .
O7 Cd1 O2 88.85(13) . .
O8 Cd1 O1 90.20(12) . .
O4 Cd1 O1 89.72(10) 4_465 .
O3 Cd1 O1 144.66(10) 2_444 .
O7 Cd1 O1 89.31(11) . .
O2 Cd1 O1 54.50(9) . .
O8 Cd1 C7 92.18(13) . .
O4 Cd1 C7 116.42(12) 4_465 .
O3 Cd1 C7 117.69(11) 2_444 .
O7 Cd1 C7 87.21(12) . .
O2 Cd1 C7 27.61(11) . .
O1 Cd1 C7 27.00(11) . .
C7 O1 Cd1 89.9(2) . .
C7 O2 Cd1 92.2(2) . .
C8 O3 Cd1 162.7(3) . 2_454
C8 O4 Cd1 103.4(3) . 4_666
C9 O7 Cd1 123.3(3) . .
C12 O8 Cd1 133.1(3) . .
O6 N1 O5 124.3(5) . .
O6 N1 C2 116.8(5) . .
O5 N1 C2 118.8(5) . .
C9 N2 C11 121.3(6) . .
C9 N2 C10 121.2(5) . .
C11 N2 C10 117.5(5) . .
C12 N3 C14 125.3(6) . .
C12 N3 C13 118.6(5) . .
C14 N3 C13 115.9(5) . .
C6 C1 C2 116.0(4) . .
C6 C1 C7 120.2(4) . .
C2 C1 C7 123.8(4) . .
C3 C2 C1 123.5(4) . .
C3 C2 N1 115.0(4) . .
C1 C2 N1 121.4(4) . .
C2 C3 C4 118.8(4) . .
C2 C3 H3A 120.6 . .
C4 C3 H3A 120.6 . .
C5 C4 C3 119.2(4) . .
C5 C4 C8 121.7(4) . .
C3 C4 C8 119.0(4) . .
C4 C5 C6 120.4(4) . .
C4 C5 H5A 119.8 . .
C6 C5 H5A 119.8 . .
C5 C6 C1 122.0(4) . .
C5 C6 H6A 119.0 . .
C1 C6 H6A 119.0 . .
O1 C7 O2 122.9(4) . .
O1 C7 C1 118.7(4) . .
O2 C7 C1 118.4(4) . .
O1 C7 Cd1 63.1(2) . .
O2 C7 Cd1 60.2(2) . .
C1 C7 Cd1 173.6(3) . .
O3 C8 O4 123.4(4) . .
O3 C8 C4 119.0(4) . .
O4 C8 C4 117.5(4) . .
O7 C9 N2 126.0(5) . .
O7 C9 H9A 117.0 . .
N2 C9 H9A 117.0 . .
N2 C10 H10A 109.5 . .
N2 C10 H10B 109.5 . .
H10A C10 H10B 109.5 . .
N2 C10 H10C 109.5 . .
H10A C10 H10C 109.5 . .
H10B C10 H10C 109.5 . .
N2 C11 H11A 109.5 . .
N2 C11 H11B 109.5 . .
H11A C11 H11B 109.5 . .
N2 C11 H11C 109.5 . .
H11A C11 H11C 109.5 . .
H11B C11 H11C 109.5 . .
O8 C12 N3 123.4(5) . .
O8 C12 H12A 118.3 . .
N3 C12 H12A 118.3 . .
N3 C13 H13A 109.5 . .
N3 C13 H13B 109.5 . .
H13A C13 H13B 109.5 . .
N3 C13 H13C 109.5 . .
H13A C13 H13C 109.5 . .
H13B C13 H13C 109.5 . .
N3 C14 H14A 109.5 . .
N3 C14 H14B 109.5 . .
H14A C14 H14B 109.5 . .
N3 C14 H14C 109.5 . .
H14A C14 H14C 109.5 . .
H14B C14 H14C 109.5 . .
C15 N4 C17 125.1(11) . .
C15 N4 C16 120.8(10) . .
C17 N4 C16 114.1(10) . .
N4 C16 H16A 109.5 . .
N4 C16 H16B 109.5 . .
H16A C16 H16B 109.5 . .
N4 C16 H16C 109.5 . .
H16A C16 H16C 109.5 . .
H16B C16 H16C 109.5 . .
O9 C15 N4 119.5(11) . .
O9 C15 H15A 120.3 . .
N4 C15 H15A 120.3 . .
N4 C17 H17A 109.5 . .
N4 C17 H17B 109.5 . .
H17A C17 H17B 109.5 . .
N4 C17 H17C 109.5 . .
H17A C17 H17C 109.5 . .
H17B C17 H17C 109.5 . .
H16D C16' H16E 109.5 . .
H16D C16' H16F 109.5 . .
H16E C16' H16F 109.5 . .
H17D C17' H17E 109.5 . .
H17D C17' H17F 109.5 . .
H17E C17' H17F 109.5 . .

loop_
_geom_bond_atom_site_label_1
_geom_bond_atom_site_label_2
_geom_bond_distance
_geom_bond_site_symmetry_2
Cd1 O8 2.243(3) .
Cd1 O4 2.270(3) 4_465
Cd1 O3 2.288(3) 2_444
Cd1 O7 2.293(3) .
Cd1 O2 2.362(3) .
Cd1 O1 2.424(3) .
Cd1 C7 2.719(4) .
O1 C7 1.234(5) .
O2 C7 1.261(5) .
O3 C8 1.246(6) .
O3 Cd1 2.288(3) 2_454
O4 C8 1.248(5) .
O4 Cd1 2.270(3) 4_666
O5 N1 1.229(6) .
O6 N1 1.226(6) .
O7 C9 1.231(6) .
O8 C12 1.248(6) .
N1 C2 1.463(6) .
N2 C9 1.307(7) .
N2 C11 1.452(8) .
N2 C10 1.459(8) .
N3 C12 1.305(7) .
N3 C14 1.408(8) .
N3 C13 1.450(8) .
C1 C6 1.386(6) .
C1 C2 1.391(6) .
C1 C7 1.501(5) .
C2 C3 1.382(6) .
C3 C4 1.394(5) .
C3 H3A 0.9500 .
C4 C5 1.378(6) .
C4 C8 1.508(5) .
C5 C6 1.390(6) .
C5 H5A 0.9500 .
C6 H6A 0.9500 .
C9 H9A 0.9500 .
C10 H10A 0.9800 .
C10 H10B 0.9800 .
C10 H10C 0.9800 .
C11 H11A 0.9800 .
C11 H11B 0.9800 .
C11 H11C 0.9800 .
C12 H12A 0.9500 .
C13 H13A 0.9800 .
C13 H13B 0.9800 .
C13 H13C 0.9800 .
C14 H14A 0.9800 .
C14 H14B 0.9800 .
C14 H14C 0.9800 .
N4 C15 1.372(11) .
N4 C17 1.402(11) .
N4 C16 1.456(11) .
O9 C15 1.254(13) .
C16 H16A 0.9800 .
C16 H16B 0.9800 .
C16 H16C 0.9800 .
C15 H15A 0.9500 .
C17 H17A 0.9800 .
C17 H17B 0.9800 .
C17 H17C 0.9800 .
C15' H15B 0.9500 .
C16' H16D 0.9800 .
C16' H16E 0.9800 .
C16' H16F 0.9800 .
C17' H17D 0.9800 .
C17' H17E 0.9800 .
C17' H17F 0.9800 .
